data_7020471
loop_
_publ_author_name
'Ruiz, Jos\'e'
'Mota, Antonio J.'
'Rodr\'iguez-Di\'eguez, Antonio'
'Oyarzabal, Itziar'
'Seco, Jos\'e M'
'Colacio, Enrique'

_publ_section_title
;
 Rational design of ferromagnetic coupled diphenoxocarboxylate triply
 bridged dinuclear nickel(ii) complexes: orbital countercomplementarity of
 the bridging ligands.
;
_journal_issue 47
_journal_name_full 'Dalton transactions (Cambridge, England : 2003)'
_journal_page_first 14265
_journal_page_last 14273
_journal_paper_doi 10.1039/c2dt31643a
_journal_volume 41
_journal_year 2012
_chemical_formula_sum 'C36 H60 N4 Ni2 O14'
_chemical_formula_weight 890.30
_chemical_name_systematic
;
?
;
_space_group_IT_number 14
_symmetry_cell_setting monoclinic
_symmetry_space_group_name_Hall '-P 2ybc'
_symmetry_space_group_name_H-M 'P 1 21/c 1'
_atom_sites_solution_hydrogens geom
_atom_sites_solution_primary direct
_atom_sites_solution_secondary difmap
_audit_creation_method SHELXL-97
_cell_angle_alpha 90.00
_cell_angle_beta 109.6020(10)
_cell_angle_gamma 90.00
_cell_formula_units_Z 4
_cell_length_a 12.2650(5)
_cell_length_b 26.7600(11)
_cell_length_c 12.3190(5)
_cell_measurement_reflns_used 4505
_cell_measurement_temperature 100(2)
_cell_measurement_theta_max 25.52
_cell_measurement_theta_min 2.33
_cell_volume 3808.9(3)
_computing_cell_refinement 'Bruker smart'
_computing_data_collection 'Bruker smart'
_computing_data_reduction 'Bruker smart'
_computing_molecular_graphics 'Bruker SHELXTL'
_computing_publication_material 'SHELXL-97 (Sheldrick, 1997)'
_computing_structure_refinement 'SHELXL-97 (Sheldrick, 1997)'
_computing_structure_solution 'SHELXL-97 (Sheldrick, 1990)'
_diffrn_ambient_temperature 100(2)
_diffrn_measured_fraction_theta_full 0.998
_diffrn_measured_fraction_theta_max 0.998
_diffrn_measurement_device_type 'Bruker Axs APEX automatic diffractometer'
_diffrn_measurement_method 'phi and omega scans'
_diffrn_radiation_monochromator graphite
_diffrn_radiation_source 'fine-focus sealed tube'
_diffrn_radiation_type MoK\a
_diffrn_radiation_wavelength 0.71069
_diffrn_reflns_av_R_equivalents 0.0416
_diffrn_reflns_av_sigmaI/netI 0.0517
_diffrn_reflns_limit_h_max 15
_diffrn_reflns_limit_h_min -15
_diffrn_reflns_limit_k_max 33
_diffrn_reflns_limit_k_min -27
_diffrn_reflns_limit_l_max 15
_diffrn_reflns_limit_l_min -12
_diffrn_reflns_number 22799
_diffrn_reflns_theta_full 26.50
_diffrn_reflns_theta_max 26.50
_diffrn_reflns_theta_min 1.76
_exptl_absorpt_coefficient_mu 1.063
_exptl_absorpt_correction_T_max 1.000
_exptl_absorpt_correction_T_min 0.774
_exptl_absorpt_correction_type empirical
_exptl_absorpt_process_details 'Bruker SADABS (Bruker, 1999)'
_exptl_crystal_colour Green
_exptl_crystal_density_diffrn 1.553
_exptl_crystal_density_method 'not measured'
_exptl_crystal_description Prismatic
_exptl_crystal_F_000 1888
_exptl_crystal_size_max 0.32
_exptl_crystal_size_mid 0.27
_exptl_crystal_size_min 0.13
_platon_squeeze_details
;
;
_refine_diff_density_max 2.168
_refine_diff_density_min -1.766
_refine_diff_density_rms 0.125
_refine_ls_extinction_method none
_refine_ls_goodness_of_fit_ref 1.333
_refine_ls_hydrogen_treatment mixed
_refine_ls_matrix_type full
_refine_ls_number_parameters 448
_refine_ls_number_reflns 7874
_refine_ls_number_restraints 10
_refine_ls_restrained_S_all 1.356
_refine_ls_R_factor_all 0.0747
_refine_ls_R_factor_gt 0.0628
_refine_ls_shift/su_max 0.001
_refine_ls_shift/su_mean 0.000
_refine_ls_structure_factor_coef Fsqd
_refine_ls_weighting_details 'calc w=1/[\s^2^(Fo^2^)+(0.0875P)^2^+0.6739P] where P=(Fo^2^+2Fc^2^)/3'
_refine_ls_weighting_scheme calc
_refine_ls_wR_factor_gt 0.1823
_refine_ls_wR_factor_ref 0.1901
_reflns_number_gt 6169
_reflns_number_total 7874
_reflns_threshold_expression >2sigma(I)
_cod_data_source_file c2dt31643a.txt
_cod_data_source_block Compound2
_cod_depositor_comments
;
The following automatic conversions were performed:

'_symmetry_cell_setting' value 'Monoclinic' changed to 'monoclinic'
according to /home/saulius/struct/CIF-dictionaries/cif_core.dic
dictionary named 'cif_core.dic' version 2.4.2 from
2011-04-26.

'_exptl_absorpt_correction_type' value 'Empirical'
changed to 'empirical' according to
/home/saulius/struct/CIF-dictionaries/cif_core.dic dictionary named
'cif_core.dic' version 2.4.2 from 2011-04-26.

Automatic conversion script
Id: cif_fix_values 1891 2012-01-12 08:04:46Z andrius 
;
_cod_original_sg_symbol_H-M P21/c
_cod_database_code 7020471

loop_
_symmetry_equiv_pos_as_xyz
'x, y, z'
'-x, y+1/2, -z+1/2'
'-x, -y, -z'
'x, -y-1/2, z-1/2'

loop_
_atom_site_label
_atom_site_type_symbol
_atom_site_fract_x
_atom_site_fract_y
_atom_site_fract_z
_atom_site_U_iso_or_equiv
_atom_site_adp_type
_atom_site_occupancy
_atom_site_symmetry_multiplicity
_atom_site_calc_flag
_atom_site_refinement_flags
Ni1 Ni 0.56073(4) 0.141268(19) 0.64638(4) 0.01836(17) Uani 1 1 d .
Ni2 Ni 0.44470(4) 0.093562(18) 0.41080(4) 0.01871(17) Uani 1 1 d .
C1A C 0.3518(3) 0.07649(15) 0.5870(4) 0.0207(8) Uani 1 1 d .
C1M C 0.4669(4) 0.14297(16) 0.1980(4) 0.0321(11) Uani 1 1 d .
H1M1 H 0.4492 0.1728 0.2320 0.048 Uiso 1 1 d R
H1M2 H 0.4318 0.1447 0.1157 0.048 Uiso 1 1 d R
H1M3 H 0.5493 0.1399 0.2177 0.048 Uiso 1 1 d R
C2A C 0.2537(3) 0.06713(15) 0.4906(4) 0.0229(9) Uani 1 1 d .
C3A C 0.1447(3) 0.06321(16) 0.5027(4) 0.0266(9) Uani 1 1 d .
H3A H 0.0799 0.0571 0.4384 0.032 Uiso 1 1 calc R
C3B C 0.3598(3) 0.19024(15) 0.4669(3) 0.0204(8) Uani 1 1 d .
C4A C 0.1328(4) 0.06836(17) 0.6107(4) 0.0287(10) Uani 1 1 d .
C4B C 0.2815(3) 0.23480(15) 0.4300(4) 0.0212(9) Uani 1 1 d .
C5A C 0.2295(4) 0.07690(16) 0.7049(4) 0.0271(9) Uani 1 1 d .
H5A H 0.2218 0.0801 0.7771 0.032 Uiso 1 1 calc R
C5B C 0.2176(3) 0.24242(17) 0.3145(4) 0.0267(9) Uani 1 1 d .
H5B H 0.2223 0.2196 0.2593 0.032 Uiso 1 1 calc R
C6A C 0.3399(3) 0.08097(15) 0.6947(4) 0.0226(9) Uani 1 1 d .
C6B C 0.1466(4) 0.28427(18) 0.2815(4) 0.0345(11) Uani 1 1 d .
H6B H 0.1028 0.2890 0.2043 0.041 Uiso 1 1 calc R
C7A C 0.4481(4) 0.08629(17) 0.7966(4) 0.0270(9) Uani 1 1 d .
H7A1 H 0.4287 0.0837 0.8665 0.032 Uiso 1 1 calc R
H7A2 H 0.5000 0.0590 0.7964 0.032 Uiso 1 1 calc R
C7B C 0.1409(4) 0.31859(18) 0.3622(5) 0.0377(12) Uani 1 1 d .
H7B H 0.0941 0.3467 0.3392 0.045 Uiso 1 1 calc R
C8A C 0.6221(4) 0.13354(18) 0.8949(4) 0.0307(10) Uani 1 1 d .
H8A1 H 0.6087 0.1231 0.9648 0.037 Uiso 1 1 calc R
H8A2 H 0.6554 0.1668 0.9075 0.037 Uiso 1 1 calc R
C8B C 0.2044(4) 0.31175(18) 0.4780(5) 0.0361(11) Uani 1 1 d .
H8B H 0.2002 0.3351 0.5325 0.043 Uiso 1 1 calc R
C9A C 0.7063(4) 0.09769(17) 0.8691(4) 0.0269(10) Uani 1 1 d .
H9A1 H 0.7828 0.1028 0.9252 0.032 Uiso 1 1 calc R
H9A2 H 0.6831 0.0637 0.8776 0.032 Uiso 1 1 calc R
C9B C 0.2748(3) 0.26944(16) 0.5120(4) 0.0271(10) Uani 1 1 d .
H9B H 0.3172 0.2644 0.5894 0.033 Uiso 1 1 calc R
C10A C 0.8114(3) 0.13652(15) 0.7522(4) 0.0237(9) Uani 1 1 d .
H10A H 0.8264 0.1323 0.6803 0.028 Uiso 1 1 calc R
H10B H 0.8802 0.1263 0.8145 0.028 Uiso 1 1 calc R
C11A C 0.7874(3) 0.19122(16) 0.7672(4) 0.0242(9) Uani 1 1 d .
H11A H 0.7901 0.1969 0.8459 0.029 Uiso 1 1 calc R
H11B H 0.8470 0.2115 0.7536 0.029 Uiso 1 1 calc R
C12A C 0.6777(3) 0.22584(15) 0.5748(3) 0.0212(8) Uani 1 1 d .
H12A H 0.7169 0.2579 0.5888 0.025 Uiso 1 1 calc R
H12B H 0.5995 0.2315 0.5230 0.025 Uiso 1 1 calc R
C13A C 0.7391(3) 0.19203(15) 0.5146(3) 0.0213(8) Uani 1 1 d .
C14A C 0.8422(3) 0.20835(16) 0.5004(4) 0.0245(9) Uani 1 1 d .
H14A H 0.8748 0.2385 0.5331 0.029 Uiso 1 1 calc R
C15A C 0.8962(4) 0.18055(16) 0.4387(4) 0.0274(10) Uani 1 1 d .
C16A C 0.8447(4) 0.13581(16) 0.3911(4) 0.0278(10) Uani 1 1 d .
H16A H 0.8782 0.1170 0.3471 0.033 Uiso 1 1 calc R
C17A C 0.7452(3) 0.11835(15) 0.4071(4) 0.0223(9) Uani 1 1 d .
C18A C 0.6900(3) 0.14639(15) 0.4709(3) 0.0202(8) Uani 1 1 d .
C19A C 0.0155(4) 0.0635(2) 0.6251(5) 0.0386(12) Uani 1 1 d .
H19A H 0.0240 0.0479 0.6976 0.058 Uiso 1 1 d R
H19B H -0.0342 0.0435 0.5636 0.058 Uiso 1 1 d R
H19C H -0.0178 0.0961 0.6230 0.058 Uiso 1 1 d R
C20A C 1.0079(4) 0.1972(2) 0.4258(5) 0.0458(14) Uani 1 1 d .
H20A H 1.0265 0.2302 0.4568 0.069 Uiso 1 1 d R
H20B H 1.0002 0.1974 0.3456 0.069 Uiso 1 1 d R
H20C H 1.0687 0.1746 0.4665 0.069 Uiso 1 1 d R
C21A C 0.1816(4) 0.07008(18) 0.2836(4) 0.0312(10) Uani 1 1 d .
H21A H 0.1224 0.0454 0.2746 0.047 Uiso 1 1 d R
H21B H 0.2088 0.0685 0.2191 0.047 Uiso 1 1 d R
H21C H 0.1503 0.1027 0.2872 0.047 Uiso 1 1 d R
C31A C 0.4359(4) 0.17437(17) 0.8185(4) 0.0295(10) Uani 1 1 d .
H31A H 0.3641 0.1755 0.7553 0.044 Uiso 1 1 d R
H31B H 0.4747 0.2060 0.8249 0.044 Uiso 1 1 d R
H31C H 0.4208 0.1675 0.8886 0.044 Uiso 1 1 d R
C32A C 0.7314(4) 0.05459(16) 0.7060(4) 0.0283(10) Uani 1 1 d .
H32A H 0.8038 0.0409 0.7543 0.043 Uiso 1 1 d R
H32B H 0.7328 0.0584 0.6290 0.043 Uiso 1 1 d R
H32C H 0.6697 0.0325 0.7054 0.043 Uiso 1 1 d R
C33A C 0.6311(4) 0.24961(16) 0.7376(4) 0.0287(10) Uani 1 1 d .
H33A H 0.6381 0.2419 0.8157 0.043 Uiso 1 1 d R
H33B H 0.5515 0.2563 0.6940 0.043 Uiso 1 1 d R
H33C H 0.6771 0.2785 0.7363 0.043 Uiso 1 1 d R
C41A C 0.7324(5) 0.05005(19) 0.2773(5) 0.0406(12) Uani 1 1 d .
H41A H 0.7338 0.0744 0.2206 0.061 Uiso 1 1 d R
H41B H 0.6797 0.0237 0.2409 0.061 Uiso 1 1 d R
H41C H 0.8086 0.0365 0.3125 0.061 Uiso 1 1 d R
N1A N 0.5099(3) 0.13490(13) 0.7980(3) 0.0230(8) Uani 1 1 d .
N2A N 0.7128(3) 0.10392(13) 0.7516(3) 0.0226(7) Uani 1 1 d .
N3A N 0.6716(3) 0.20673(13) 0.6862(3) 0.0218(7) Uani 1 1 d .
O1A O 0.4576(2) 0.07951(10) 0.5751(2) 0.0199(6) Uani 1 1 d .
O1B O 0.4266(2) 0.18847(10) 0.5708(2) 0.0220(6) Uani 1 1 d .
O1M O 0.4232(3) 0.10114(11) 0.2411(3) 0.0268(7) Uani 1 1 d .
H1M H 0.425(4) 0.0782(19) 0.211(4) 0.032 Uiso 1 1 d .
O1W O 0.5161(2) 0.02491(11) 0.3951(3) 0.0268(7) Uani 1 1 d D
H11W H 0.581(2) 0.0326(15) 0.388(4) 0.032 Uiso 1 1 d D
H12W H 0.522(3) -0.0050(9) 0.417(4) 0.032 Uiso 1 1 d D
O2A O 0.2755(2) 0.06051(10) 0.3879(2) 0.0228(6) Uani 1 1 d .
O2B O 0.3554(2) 0.15803(10) 0.3908(2) 0.0238(6) Uani 1 1 d .
O3A O 0.5962(2) 0.12937(10) 0.4934(2) 0.0199(6) Uani 1 1 d .
O4A O 0.6948(2) 0.07355(11) 0.3636(3) 0.0277(7) Uani 1 1 d .
O4N O 0.4541(5) 0.0323(2) 0.0951(5) 0.1053(19) Uiso 1 1 d D
O3N O 0.3585(8) -0.0143(3) -0.0419(7) 0.194(4) Uiso 1 1 d D
O2N O 0.2698(6) 0.0368(5) 0.0338(12) 0.303(7) Uiso 1 1 d D
N1N N 0.3612(6) 0.0189(3) 0.0324(7) 0.148(4) Uiso 1 1 d D

loop_
_atom_site_aniso_label
_atom_site_aniso_U_11
_atom_site_aniso_U_22
_atom_site_aniso_U_33
_atom_site_aniso_U_23
_atom_site_aniso_U_13
_atom_site_aniso_U_12
Ni1 0.0163(3) 0.0168(3) 0.0213(3) -0.0004(2) 0.0053(2) 0.00027(19)
Ni2 0.0177(3) 0.0149(3) 0.0227(3) -0.0004(2) 0.0056(2) -0.00092(19)
C1A 0.019(2) 0.0133(19) 0.030(2) -0.0010(17) 0.0096(17) -0.0013(15)
C1M 0.042(3) 0.022(2) 0.033(3) 0.0092(19) 0.014(2) 0.0014(19)
C2A 0.023(2) 0.017(2) 0.029(2) -0.0003(17) 0.0081(17) 0.0036(16)
C3A 0.017(2) 0.021(2) 0.039(2) -0.0003(19) 0.0055(18) -0.0014(17)
C3B 0.020(2) 0.016(2) 0.025(2) 0.0026(17) 0.0079(17) -0.0021(16)
C4A 0.020(2) 0.027(2) 0.042(3) 0.003(2) 0.0138(19) 0.0012(17)
C4B 0.0163(19) 0.018(2) 0.030(2) 0.0022(17) 0.0082(16) -0.0020(15)
C5A 0.028(2) 0.021(2) 0.038(3) 0.0002(19) 0.019(2) -0.0005(18)
C5B 0.021(2) 0.028(2) 0.030(2) 0.0071(19) 0.0076(18) -0.0011(17)
C6A 0.024(2) 0.016(2) 0.029(2) 0.0006(17) 0.0110(18) 0.0002(16)
C6B 0.023(2) 0.033(3) 0.045(3) 0.016(2) 0.008(2) 0.0039(19)
C7A 0.026(2) 0.030(2) 0.027(2) 0.0058(19) 0.0113(18) 0.0007(18)
C7B 0.021(2) 0.026(3) 0.069(4) 0.011(2) 0.020(2) 0.0092(19)
C8A 0.030(2) 0.038(3) 0.021(2) -0.0005(19) 0.0055(19) -0.003(2)
C8B 0.027(2) 0.024(2) 0.060(3) 0.001(2) 0.018(2) 0.0047(19)
C9A 0.021(2) 0.030(2) 0.025(2) 0.0066(18) 0.0015(17) 0.0018(18)
C9B 0.022(2) 0.020(2) 0.039(3) 0.0011(19) 0.0105(19) -0.0008(17)
C10A 0.017(2) 0.022(2) 0.028(2) -0.0008(17) 0.0020(17) 0.0005(16)
C11A 0.020(2) 0.023(2) 0.025(2) -0.0025(18) 0.0028(17) -0.0034(17)
C12A 0.022(2) 0.0128(19) 0.027(2) 0.0004(16) 0.0046(17) -0.0024(15)
C13A 0.021(2) 0.022(2) 0.019(2) 0.0026(16) 0.0047(16) -0.0009(16)
C14A 0.023(2) 0.021(2) 0.026(2) 0.0031(17) 0.0028(17) -0.0058(17)
C15A 0.024(2) 0.024(2) 0.035(2) 0.0062(19) 0.0115(19) -0.0033(18)
C16A 0.028(2) 0.025(2) 0.034(2) 0.0039(19) 0.0160(19) 0.0022(18)
C17A 0.021(2) 0.019(2) 0.027(2) 0.0028(17) 0.0086(17) -0.0012(16)
C18A 0.020(2) 0.020(2) 0.020(2) 0.0052(16) 0.0063(16) -0.0011(16)
C19A 0.023(2) 0.044(3) 0.052(3) 0.005(2) 0.017(2) -0.001(2)
C20A 0.036(3) 0.037(3) 0.074(4) -0.004(3) 0.031(3) -0.009(2)
C21A 0.023(2) 0.030(3) 0.036(3) -0.003(2) 0.0030(19) -0.0005(19)
C31A 0.030(2) 0.029(2) 0.034(2) -0.008(2) 0.016(2) -0.0026(19)
C32A 0.022(2) 0.019(2) 0.040(3) 0.0000(19) 0.0046(19) 0.0038(17)
C33A 0.026(2) 0.020(2) 0.036(3) -0.0054(19) 0.0057(19) 0.0015(18)
C41A 0.055(3) 0.028(3) 0.049(3) -0.011(2) 0.030(3) -0.004(2)
N1A 0.0223(17) 0.0213(18) 0.0258(19) 0.0002(15) 0.0086(15) 0.0009(14)
N2A 0.0192(17) 0.0214(18) 0.0248(18) 0.0009(15) 0.0040(14) 0.0011(14)
N3A 0.0218(17) 0.0182(18) 0.0257(18) -0.0030(14) 0.0084(14) -0.0003(14)
O1A 0.0153(13) 0.0201(14) 0.0253(15) 0.0012(12) 0.0082(11) 0.0014(11)
O1B 0.0203(14) 0.0200(15) 0.0256(15) -0.0011(12) 0.0075(12) 0.0016(11)
O1M 0.0345(17) 0.0197(16) 0.0260(17) -0.0034(13) 0.0097(14) -0.0034(14)
O1W 0.0235(16) 0.0159(15) 0.0444(18) 0.0027(14) 0.0161(14) 0.0008(12)
O2A 0.0178(13) 0.0204(15) 0.0270(15) -0.0022(12) 0.0035(12) -0.0016(11)
O2B 0.0246(15) 0.0188(15) 0.0254(15) -0.0029(12) 0.0053(12) 0.0015(12)
O3A 0.0168(13) 0.0189(14) 0.0227(14) -0.0003(12) 0.0048(11) -0.0029(11)
O4A 0.0275(16) 0.0208(16) 0.0393(18) -0.0039(13) 0.0170(14) -0.0031(12)

loop_
_atom_type_symbol
_atom_type_description
_atom_type_scat_dispersion_real
_atom_type_scat_dispersion_imag
_atom_type_scat_source
C C 0.0033 0.0016 'International Tables Vol C Tables 4.2.6.8 and 6.1.1.4'
H H 0.0000 0.0000 'International Tables Vol C Tables 4.2.6.8 and 6.1.1.4'
N N 0.0061 0.0033 'International Tables Vol C Tables 4.2.6.8 and 6.1.1.4'
O O 0.0106 0.0060 'International Tables Vol C Tables 4.2.6.8 and 6.1.1.4'
Ni Ni 0.3393 1.1124 'International Tables Vol C Tables 4.2.6.8 and 6.1.1.4'

loop_
_geom_angle_atom_site_label_1
_geom_angle_atom_site_label_2
_geom_angle_atom_site_label_3
_geom_angle
O1B Ni1 O1A 90.93(11)
O1B Ni1 O3A 93.59(11)
O1A Ni1 O3A 77.33(10)
O1B Ni1 N2A 168.03(12)
O1A Ni1 N2A 99.66(12)
O3A Ni1 N2A 94.16(12)
O1B Ni1 N1A 91.20(12)
O1A Ni1 N1A 89.51(12)
O3A Ni1 N1A 166.05(12)
N2A Ni1 N1A 83.39(13)
O1B Ni1 N3A 87.21(12)
O1A Ni1 N3A 168.33(12)
O3A Ni1 N3A 91.28(11)
N2A Ni1 N3A 83.51(13)
N1A Ni1 N3A 102.04(13)
O1A Ni2 O2B 97.99(11)
O1A Ni2 O1M 174.28(12)
O2B Ni2 O1M 84.91(12)
O1A Ni2 O3A 80.48(11)
O2B Ni2 O3A 91.46(11)
O1M Ni2 O3A 104.44(12)
O1A Ni2 O1W 91.99(12)
O2B Ni2 O1W 167.91(12)
O1M Ni2 O1W 84.58(13)
O3A Ni2 O1W 96.93(11)
O1A Ni2 O2A 78.77(11)
O2B Ni2 O2A 82.94(11)
O1M Ni2 O2A 96.77(12)
O3A Ni2 O2A 157.51(11)
O1W Ni2 O2A 92.39(11)
O1A C1A C6A 120.6(4)
O1A C1A C2A 120.0(4)
C6A C1A C2A 119.3(4)
C3A C2A O2A 124.8(4)
C3A C2A C1A 120.2(4)
O2A C2A C1A 114.9(3)
C2A C3A C4A 120.4(4)
O2B C3B O1B 125.2(4)
O2B C3B C4B 117.0(4)
O1B C3B C4B 117.8(4)
C5A C4A C3A 119.1(4)
C5A C4A C19A 120.1(4)
C3A C4A C19A 120.8(4)
C5B C4B C9B 119.6(4)
C5B C4B C3B 120.7(4)
C9B C4B C3B 119.7(4)
C4A C5A C6A 121.6(4)
C4B C5B C6B 120.0(4)
C1A C6A C5A 119.5(4)
C1A C6A C7A 117.5(3)
C5A C6A C7A 122.9(4)
C7B C6B C5B 120.3(5)
N1A C7A C6A 113.2(3)
C6B C7B C8B 120.6(4)
N1A C8A C9A 111.0(3)
C7B C8B C9B 119.4(5)
N2A C9A C8A 113.3(3)
C8B C9B C4B 120.1(4)
N2A C10A C11A 112.0(3)
N3A C11A C10A 111.5(3)
N3A C12A C13A 115.6(3)
C18A C13A C14A 121.2(4)
C18A C13A C12A 119.4(3)
C14A C13A C12A 119.4(4)
C15A C14A C13A 121.3(4)
C14A C15A C16A 117.6(4)
C14A C15A C20A 121.5(4)
C16A C15A C20A 120.9(4)
C17A C16A C15A 122.0(4)
O4A C17A C16A 122.9(4)
O4A C17A C18A 116.3(3)
C16A C17A C18A 120.7(4)
O3A C18A C13A 120.4(4)
O3A C18A C17A 122.4(4)
C13A C18A C17A 117.1(4)
C31A N1A C7A 106.6(3)
C31A N1A C8A 109.8(3)
C7A N1A C8A 108.3(3)
C31A N1A Ni1 117.7(3)
C7A N1A Ni1 110.4(2)
C8A N1A Ni1 103.7(2)
C32A N2A C10A 107.2(3)
C32A N2A C9A 109.6(3)
C10A N2A C9A 111.7(3)
C32A N2A Ni1 113.7(2)
C10A N2A Ni1 105.8(2)
C9A N2A Ni1 108.9(2)
C33A N3A C12A 104.9(3)
C33A N3A C11A 108.1(3)
C12A N3A C11A 112.4(3)
C33A N3A Ni1 116.7(2)
C12A N3A Ni1 106.9(2)
C11A N3A Ni1 108.0(2)
C1A O1A Ni2 111.4(2)
C1A O1A Ni1 117.9(2)
Ni2 O1A Ni1 96.16(11)
C3B O1B Ni1 129.4(3)
C1M O1M Ni2 122.0(3)
C2A O2A C21A 116.8(3)
C2A O2A Ni2 107.2(2)
C21A O2A Ni2 119.2(2)
C3B O2B Ni2 127.5(3)
C18A O3A Ni2 139.0(3)
C18A O3A Ni1 125.6(2)
Ni2 O3A Ni1 95.21(11)
C17A O4A C41A 117.2(3)
O4N N1N O2N 123.4(5)
O4N N1N O3N 117.7(5)
O2N N1N O3N 118.9(5)

loop_
_geom_bond_atom_site_label_1
_geom_bond_atom_site_label_2
_geom_bond_distance
Ni1 O1B 2.035(3)
Ni1 O1A 2.087(3)
Ni1 O3A 2.096(3)
Ni1 N2A 2.130(3)
Ni1 N1A 2.165(3)
Ni1 N3A 2.170(3)
Ni2 O1A 2.012(3)
Ni2 O2B 2.014(3)
Ni2 O1M 2.028(3)
Ni2 O3A 2.034(3)
Ni2 O1W 2.072(3)
Ni2 O2A 2.185(3)
C1A O1A 1.357(4)
C1A C6A 1.388(6)
C1A C2A 1.400(6)
C1M O1M 1.419(5)
C2A C3A 1.397(6)
C2A O2A 1.390(5)
C3A C4A 1.393(6)
C3B O2B 1.261(5)
C3B O1B 1.268(5)
C3B C4B 1.503(5)
C4A C5A 1.372(6)
C4A C19A 1.512(6)
C4B C5B 1.390(6)
C4B C9B 1.393(6)
C5A C6A 1.405(6)
C5B C6B 1.393(6)
C6A C7A 1.497(6)
C6B C7B 1.373(7)
C7A N1A 1.502(5)
C7B C8B 1.390(7)
C8A N1A 1.489(5)
C8A C9A 1.520(6)
C8B C9B 1.400(6)
C9A N2A 1.485(5)
C10A N2A 1.489(5)
C10A C11A 1.517(6)
C11A N3A 1.495(5)
C12A N3A 1.490(5)
C12A C13A 1.520(5)
C13A C18A 1.388(6)
C13A C14A 1.403(5)
C14A C15A 1.381(6)
C15A C16A 1.389(6)
C15A C20A 1.499(6)
C16A C17A 1.381(5)
C17A O4A 1.373(5)
C17A C18A 1.413(6)
C18A O3A 1.349(4)
C21A O2A 1.432(5)
C31A N1A 1.468(5)
C32A N2A 1.482(5)
C33A N3A 1.475(5)
C41A O4A 1.438(5)
O4N N1N 1.197(4)
O3N N1N 1.267(4)
O2N N1N 1.225(4)

loop_
_platon_squeeze_void_nr
_platon_squeeze_void_average_x
_platon_squeeze_void_average_y
_platon_squeeze_void_average_z
_platon_squeeze_void_volume
_platon_squeeze_void_count_electrons
_platon_squeeze_void_content
1 0.000 0.000 0.000 303 65 ' '
2 0.000 0.500 0.500 303 65 ' '
